data_7060915
loop_
_publ_author_name
'el-Krim Sandeli, Abd'
'Khiri-Meribout, Naima'
'Benzerka, Saida'
'Boulebd, Houssem'
'G\"urb\"uz, Nevin'
'\"Ozdemir, Nam\?ik'
'\"Ozdemir, \.Ismail'

_publ_section_title
;
 Synthesis, structures, DFT calculations, and catalytic application in the
 direct arylation of five-membered heteroarenes with aryl bromides of
 novel palladium-N-heterocyclic carbene PEPPSI-type complexes
;
_journal_issue 38
_journal_name_full 'New Journal of Chemistry'
_journal_page_first 17878
_journal_page_last 17892
_journal_paper_doi 10.1039/D1NJ03388C
_journal_volume 45
_journal_year 2021
_chemical_formula_moiety 'C37 H37 Br2 N3 O3 Pd'
_chemical_formula_sum 'C37 H37 Br2 N3 O3 Pd'
_chemical_formula_weight 837.91
_space_group_crystal_system monoclinic
_space_group_IT_number 14
_space_group_name_Hall '-P 2yn'
_space_group_name_H-M_alt 'P 1 21/n 1'
_atom_sites_solution_hydrogens geom
_atom_sites_solution_primary direct
_atom_sites_solution_secondary difmap
_audit_creation_method SHELXL-2018/3
_audit_update_record
;
2021-03-28 deposited with the CCDC.	2021-08-25 downloaded from the CCDC.
;
_cell_angle_alpha 90
_cell_angle_beta 106.908(6)
_cell_angle_gamma 90
_cell_formula_units_Z 4
_cell_length_a 11.9557(9)
_cell_length_b 16.6440(8)
_cell_length_c 18.4136(13)
_cell_measurement_reflns_used 71823
_cell_measurement_temperature 296(2)
_cell_measurement_theta_max 28.28
_cell_measurement_theta_min 1.68
_cell_volume 3505.7(4)
_computing_cell_refinement X-AREA
_computing_data_collection 'X-AREA (Stoe & Cie, 2002)'
_computing_data_reduction 'X-RED32 (Stoe & Cie, 2002)'
_computing_molecular_graphics 'OLEX2 (Dolomanov et al., 2009)'
_computing_publication_material 'OLEX2 (Dolomanov et al., 2009) and PLATON (Spek, 2009)'
_computing_structure_refinement 'SHELXL-2018/3 (Sheldrick, 2015)'
_computing_structure_solution 'SIR-2019 (Burla et al., 2015)'
_diffrn_ambient_temperature 296(2)
_diffrn_detector_area_resol_mean 6.67
_diffrn_measured_fraction_theta_full 1.000
_diffrn_measured_fraction_theta_max 0.996
_diffrn_measurement_device_type 'STOE IPDS 2'
_diffrn_measurement_method '\w scans'
_diffrn_radiation_collimation '0.5 mm diameter, multiple pinhole'
_diffrn_radiation_monochromator 'plane graphite'
_diffrn_radiation_type MoK\a
_diffrn_radiation_wavelength 0.71073
_diffrn_reflns_av_R_equivalents 0.0762
_diffrn_reflns_av_unetI/netI 0.0410
_diffrn_reflns_Laue_measured_fraction_full 1.000
_diffrn_reflns_Laue_measured_fraction_max 0.996
_diffrn_reflns_limit_h_max 15
_diffrn_reflns_limit_h_min -15
_diffrn_reflns_limit_k_max 19
_diffrn_reflns_limit_k_min -21
_diffrn_reflns_limit_l_max 24
_diffrn_reflns_limit_l_min -24
_diffrn_reflns_number 54952
_diffrn_reflns_point_group_measured_fraction_full 1.000
_diffrn_reflns_point_group_measured_fraction_max 0.996
_diffrn_reflns_theta_full 25.242
_diffrn_reflns_theta_max 27.737
_diffrn_reflns_theta_min 1.683
_diffrn_source 'sealed X-ray tube, 12 x 0.4 mm long-fine focus'
_exptl_absorpt_coefficient_mu 2.848
_exptl_absorpt_correction_T_max 0.7055
_exptl_absorpt_correction_T_min 0.2890
_exptl_absorpt_correction_type integration
_exptl_absorpt_process_details 'X-RED32 (Stoe & Cie, 2002)'
_exptl_crystal_colour yellow
_exptl_crystal_density_diffrn 1.588
_exptl_crystal_description prism
_exptl_crystal_F_000 1680
_exptl_crystal_size_max 0.480
_exptl_crystal_size_mid 0.450
_exptl_crystal_size_min 0.110
_refine_diff_density_max 0.700
_refine_diff_density_min -0.556
_refine_diff_density_rms 0.084
_refine_ls_extinction_method none
_refine_ls_goodness_of_fit_ref 1.165
_refine_ls_hydrogen_treatment constr
_refine_ls_matrix_type full
_refine_ls_number_parameters 420
_refine_ls_number_reflns 8206
_refine_ls_number_restraints 0
_refine_ls_restrained_S_all 1.165
_refine_ls_R_factor_all 0.0727
_refine_ls_R_factor_gt 0.0534
_refine_ls_shift/su_max 0.001
_refine_ls_shift/su_mean 0.000
_refine_ls_structure_factor_coef Fsqd
_refine_ls_weighting_details 'w=1/[\s^2^(Fo^2^)+(0.0404P)^2^+1.4598P] where P=(Fo^2^+2Fc^2^)/3'
_refine_ls_weighting_scheme calc
_refine_ls_wR_factor_gt 0.0962
_refine_ls_wR_factor_ref 0.1022
_reflns_Friedel_coverage 0.000
_reflns_number_gt 6602
_reflns_number_total 8206
_reflns_threshold_expression 'I > 2\s(I)'
_cod_data_source_file d1nj03388c2.cif
_cod_data_source_block namiko208
_cod_depositor_comments 'Adding full bibliography for 7060913--7060915.cif.'
_cod_original_sg_symbol_H-M 'P 21/n'
_cod_database_code 7060915
_shelx_shelxl_version_number 2018/3
_shelx_space_group_comment
;
The symmetry employed for this shelxl refinement is uniquely defined
by the following loop, which should always be used as a source of
symmetry information in preference to the above space-group names.
They are only intended as comments.
;
_shelx_estimated_absorpt_t_min 0.342
_shelx_estimated_absorpt_t_max 0.745

loop_
_space_group_symop_operation_xyz
'x, y, z'
'-x+1/2, y+1/2, -z+1/2'
'-x, -y, -z'
'x-1/2, -y-1/2, z-1/2'

loop_
_atom_site_label
_atom_site_type_symbol
_atom_site_fract_x
_atom_site_fract_y
_atom_site_fract_z
_atom_site_U_iso_or_equiv
_atom_site_adp_type
_atom_site_occupancy
_atom_site_site_symmetry_order
_atom_site_calc_flag
_atom_site_refinement_flags_posn
_atom_site_refinement_flags_adp
_atom_site_refinement_flags_occupancy
_atom_site_disorder_assembly
_atom_site_disorder_group
Pd1 Pd 0.84497(2) 0.48564(2) 0.68819(2) 0.03909(8) Uani 1 1 d . . . . .
Br1 Br 0.79162(4) 0.44181(3) 0.55644(2) 0.05841(13) Uani 1 1 d . . . . .
Br2 Br 0.88661(4) 0.53521(3) 0.81599(2) 0.06376(14) Uani 1 1 d . . . . .
O1 O 0.5287(3) 0.5156(2) 0.89252(17) 0.0718(9) Uani 1 1 d . . . . .
O2 O 0.2979(3) 0.5033(2) 0.8428(2) 0.0743(10) Uani 1 1 d . . . . .
O3 O 0.1827(3) 0.5149(3) 0.69370(19) 0.0767(10) Uani 1 1 d . . . . .
N1 N 0.6295(2) 0.58091(19) 0.62985(17) 0.0410(7) Uani 1 1 d . . . . .
N2 N 0.7833(2) 0.65547(18) 0.64188(16) 0.0390(6) Uani 1 1 d . . . . .
N3 N 0.9496(3) 0.3828(2) 0.72466(19) 0.0496(8) Uani 1 1 d . . . . .
C1 C 0.7475(3) 0.5809(2) 0.65272(18) 0.0371(7) Uani 1 1 d . . . . .
C2 C 0.5889(3) 0.6562(2) 0.6005(2) 0.0411(8) Uani 1 1 d . . . . .
C3 C 0.4764(3) 0.6842(3) 0.5668(2) 0.0482(9) Uani 1 1 d . . . . .
H3 H 0.411819 0.651409 0.562447 0.058 Uiso 1 1 calc R U . . .
C4 C 0.4629(3) 0.7623(3) 0.5398(2) 0.0510(10) Uani 1 1 d . . . . .
C5 C 0.3413(4) 0.7941(3) 0.5025(3) 0.0741(14) Uani 1 1 d . . . . .
H5A H 0.285138 0.752221 0.500100 0.111 Uiso 1 1 calc R U . . .
H5B H 0.335957 0.812103 0.452061 0.111 Uiso 1 1 calc R U . . .
H5C H 0.325534 0.838255 0.531625 0.111 Uiso 1 1 calc R U . . .
C6 C 0.5618(4) 0.8120(2) 0.5482(2) 0.0494(9) Uani 1 1 d . . . . .
C7 C 0.5468(4) 0.8952(3) 0.5164(3) 0.0685(13) Uani 1 1 d . . . . .
H7A H 0.621717 0.920858 0.527131 0.103 Uiso 1 1 calc R U . . .
H7B H 0.497335 0.925374 0.539157 0.103 Uiso 1 1 calc R U . . .
H7C H 0.511599 0.892780 0.462467 0.103 Uiso 1 1 calc R U . . .
C8 C 0.6732(3) 0.7829(2) 0.5827(2) 0.0486(9) Uani 1 1 d . . . . .
H8 H 0.738309 0.815612 0.588585 0.058 Uiso 1 1 calc R U . . .
C9 C 0.6857(3) 0.7041(2) 0.60832(19) 0.0405(8) Uani 1 1 d . . . . .
C10 C 0.5542(3) 0.5118(3) 0.6290(2) 0.0499(9) Uani 1 1 d . . . . .
H10A H 0.601920 0.463607 0.638545 0.060 Uiso 1 1 calc R U . . .
H10B H 0.499222 0.506899 0.578747 0.060 Uiso 1 1 calc R U . . .
C11 C 0.4866(3) 0.5166(2) 0.6867(2) 0.0468(8) Uani 1 1 d . . . . .
C12 C 0.5451(3) 0.5166(3) 0.7632(2) 0.0507(9) Uani 1 1 d . . . . .
H12 H 0.626329 0.517145 0.779734 0.061 Uiso 1 1 calc R U . . .
C13 C 0.4813(4) 0.5157(3) 0.8156(2) 0.0531(9) Uani 1 1 d . . . . .
C14 C 0.6515(5) 0.5162(4) 0.9213(3) 0.0873(17) Uani 1 1 d . . . . .
H14A H 0.682625 0.468464 0.905258 0.131 Uiso 1 1 calc R U . . .
H14B H 0.673600 0.518006 0.975744 0.131 Uiso 1 1 calc R U . . .
H14C H 0.681956 0.562607 0.902515 0.131 Uiso 1 1 calc R U . . .
C15 C 0.3600(4) 0.5131(3) 0.7904(2) 0.0549(10) Uani 1 1 d . . . . .
C16 C 0.2543(6) 0.5743(5) 0.8652(4) 0.108(2) Uani 1 1 d . . . . .
H16A H 0.318316 0.608281 0.891279 0.162 Uiso 1 1 calc R U . . .
H16B H 0.208087 0.561599 0.898371 0.162 Uiso 1 1 calc R U . . .
H16C H 0.206749 0.601771 0.821118 0.162 Uiso 1 1 calc R U . . .
C17 C 0.3021(3) 0.5147(3) 0.7135(2) 0.0563(10) Uani 1 1 d . . . . .
C18 C 0.1211(4) 0.5132(4) 0.6166(3) 0.0825(17) Uani 1 1 d . . . . .
H18A H 0.136330 0.561629 0.592760 0.124 Uiso 1 1 calc R U . . .
H18B H 0.038873 0.509152 0.610866 0.124 Uiso 1 1 calc R U . . .
H18C H 0.145698 0.467674 0.593109 0.124 Uiso 1 1 calc R U . . .
C19 C 0.3655(3) 0.5164(3) 0.6616(2) 0.0505(9) Uani 1 1 d . . . . .
H19 H 0.327012 0.517547 0.609821 0.061 Uiso 1 1 calc R U . . .
C20 C 0.9078(3) 0.6785(2) 0.6606(2) 0.0422(8) Uani 1 1 d . . . . .
H20 H 0.951675 0.627895 0.668850 0.051 Uiso 1 1 calc R U . . .
C21 C 0.9350(3) 0.7186(2) 0.5933(2) 0.0445(8) Uani 1 1 d . . . . .
C22 C 0.9192(4) 0.6755(3) 0.5272(2) 0.0601(11) Uani 1 1 d . . . . .
H22 H 0.888172 0.623867 0.523327 0.072 Uiso 1 1 calc R U . . .
C23 C 0.9495(5) 0.7087(4) 0.4664(3) 0.0740(14) Uani 1 1 d . . . . .
H23 H 0.939375 0.679074 0.422107 0.089 Uiso 1 1 calc R U . . .
C24 C 0.9939(5) 0.7844(4) 0.4714(3) 0.0807(16) Uani 1 1 d . . . . .
H24 H 1.015277 0.806007 0.430748 0.097 Uiso 1 1 calc R U . . .
C25 C 1.0073(5) 0.8287(3) 0.5354(3) 0.0815(16) Uani 1 1 d . . . . .
H25 H 1.035926 0.880867 0.538110 0.098 Uiso 1 1 calc R U . . .
C26 C 0.9781(4) 0.7958(3) 0.5964(3) 0.0637(12) Uani 1 1 d . . . . .
H26 H 0.987637 0.826224 0.640215 0.076 Uiso 1 1 calc R U . . .
C27 C 0.9508(3) 0.7249(2) 0.7347(2) 0.0470(9) Uani 1 1 d . . . . .
C28 C 1.0701(4) 0.7327(4) 0.7672(3) 0.0758(15) Uani 1 1 d . . . . .
H28 H 1.120781 0.711227 0.742354 0.091 Uiso 1 1 calc R U . . .
C29 C 1.1156(5) 0.7717(4) 0.8356(3) 0.0920(19) Uani 1 1 d . . . . .
H29 H 1.196173 0.776107 0.856154 0.110 Uiso 1 1 calc R U . . .
C30 C 1.0447(5) 0.8032(3) 0.8728(3) 0.0770(15) Uani 1 1 d . . . . .
H30 H 1.075596 0.829132 0.919025 0.092 Uiso 1 1 calc R U . . .
C31 C 0.9270(5) 0.7968(3) 0.8418(3) 0.0688(13) Uani 1 1 d . . . . .
H31 H 0.877298 0.818551 0.867213 0.083 Uiso 1 1 calc R U . . .
C32 C 0.8799(4) 0.7583(3) 0.7727(2) 0.0579(11) Uani 1 1 d . . . . .
H32 H 0.799170 0.755166 0.752160 0.069 Uiso 1 1 calc R U . . .
C33 C 1.0604(4) 0.3894(3) 0.7691(3) 0.0651(12) Uani 1 1 d . . . . .
H33 H 1.089899 0.440072 0.785468 0.078 Uiso 1 1 calc R U . . .
C34 C 1.1318(5) 0.3232(4) 0.7913(3) 0.0891(19) Uani 1 1 d . . . . .
H34 H 1.209344 0.329861 0.819843 0.107 Uiso 1 1 calc R U . . .
C35 C 1.0888(7) 0.2491(4) 0.7716(4) 0.103(2) Uani 1 1 d . . . . .
H35 H 1.135075 0.203884 0.787780 0.123 Uiso 1 1 calc R U . . .
C36 C 0.9766(7) 0.2415(3) 0.7276(4) 0.0892(18) Uani 1 1 d . . . . .
H36 H 0.945126 0.190826 0.713300 0.107 Uiso 1 1 calc R U . . .
C37 C 0.9095(5) 0.3092(3) 0.7043(3) 0.0665(12) Uani 1 1 d . . . . .
H37 H 0.833270 0.303137 0.673104 0.080 Uiso 1 1 calc R U . . .

loop_
_atom_site_aniso_label
_atom_site_aniso_U_11
_atom_site_aniso_U_22
_atom_site_aniso_U_33
_atom_site_aniso_U_23
_atom_site_aniso_U_13
_atom_site_aniso_U_12
Pd1 0.03524(13) 0.03810(14) 0.04303(14) 0.00287(12) 0.00997(10) 0.00072(12)
Br1 0.0560(2) 0.0684(3) 0.0502(2) -0.01048(19) 0.01454(18) -0.0010(2)
Br2 0.0685(3) 0.0719(3) 0.0448(2) -0.0032(2) 0.00694(19) 0.0038(2)
O1 0.0600(18) 0.098(3) 0.0525(17) 0.0063(17) 0.0080(14) 0.0019(18)
O2 0.0633(19) 0.097(3) 0.070(2) 0.0134(18) 0.0317(16) -0.0004(18)
O3 0.0418(15) 0.128(3) 0.0636(19) 0.007(2) 0.0200(14) -0.0062(18)
N1 0.0323(14) 0.0426(17) 0.0479(16) 0.0028(13) 0.0114(12) -0.0010(13)
N2 0.0347(14) 0.0380(16) 0.0429(15) 0.0037(12) 0.0093(12) -0.0009(12)
N3 0.0490(18) 0.0437(18) 0.0593(19) 0.0111(15) 0.0209(15) 0.0043(15)
C1 0.0377(17) 0.0382(18) 0.0354(16) -0.0005(14) 0.0109(13) 0.0012(14)
C2 0.0364(17) 0.044(2) 0.0429(18) -0.0008(15) 0.0109(14) 0.0030(15)
C3 0.0341(18) 0.056(2) 0.052(2) 0.0031(18) 0.0098(16) 0.0008(17)
C4 0.045(2) 0.058(2) 0.046(2) -0.0018(18) 0.0071(17) 0.0115(19)
C5 0.053(3) 0.078(3) 0.078(3) 0.007(3) -0.002(2) 0.023(2)
C6 0.057(2) 0.047(2) 0.0391(18) 0.0001(16) 0.0057(17) 0.0077(18)
C7 0.071(3) 0.051(3) 0.070(3) 0.010(2) -0.001(2) 0.010(2)
C8 0.047(2) 0.042(2) 0.052(2) 0.0031(17) 0.0066(17) -0.0027(17)
C9 0.0389(18) 0.0419(19) 0.0391(17) 0.0018(15) 0.0089(14) 0.0001(15)
C10 0.0406(19) 0.047(2) 0.064(2) -0.0060(18) 0.0179(17) -0.0087(17)
C11 0.0420(18) 0.0396(18) 0.060(2) 0.0013(18) 0.0170(17) -0.0039(17)
C12 0.0420(19) 0.048(2) 0.061(2) 0.0029(19) 0.0129(17) 0.0008(18)
C13 0.050(2) 0.052(2) 0.056(2) 0.0047(19) 0.0126(18) -0.001(2)
C14 0.066(3) 0.117(5) 0.066(3) -0.001(3) -0.001(2) 0.003(3)
C15 0.049(2) 0.061(3) 0.058(2) 0.006(2) 0.0210(18) -0.002(2)
C16 0.115(5) 0.135(6) 0.091(4) -0.013(4) 0.058(4) 0.007(5)
C17 0.0391(19) 0.070(3) 0.062(2) 0.005(2) 0.0181(18) -0.004(2)
C18 0.036(2) 0.137(5) 0.073(3) -0.008(3) 0.014(2) -0.005(3)
C19 0.0391(18) 0.060(2) 0.053(2) 0.0042(19) 0.0143(16) -0.0032(19)
C20 0.0328(17) 0.041(2) 0.052(2) 0.0020(16) 0.0113(15) 0.0001(15)
C21 0.0377(18) 0.046(2) 0.052(2) 0.0030(17) 0.0164(16) 0.0023(16)
C22 0.070(3) 0.056(3) 0.057(2) 0.003(2) 0.023(2) 0.002(2)
C23 0.086(4) 0.085(4) 0.058(3) 0.003(3) 0.032(3) 0.004(3)
C24 0.091(4) 0.083(4) 0.085(4) 0.024(3) 0.052(3) 0.003(3)
C25 0.093(4) 0.067(3) 0.100(4) 0.015(3) 0.053(3) -0.011(3)
C26 0.076(3) 0.053(3) 0.072(3) 0.000(2) 0.036(2) -0.011(2)
C27 0.0403(19) 0.048(2) 0.049(2) 0.0036(17) 0.0062(16) -0.0057(17)
C28 0.044(2) 0.101(4) 0.078(3) -0.019(3) 0.009(2) -0.001(3)
C29 0.054(3) 0.117(5) 0.086(4) -0.023(4) -0.008(3) -0.008(3)
C30 0.090(4) 0.067(3) 0.061(3) -0.012(2) 0.001(3) -0.011(3)
C31 0.083(3) 0.062(3) 0.062(3) -0.015(2) 0.022(2) -0.007(3)
C32 0.052(2) 0.058(3) 0.063(2) -0.007(2) 0.016(2) -0.002(2)
C33 0.053(2) 0.072(3) 0.069(3) 0.018(2) 0.016(2) 0.010(2)
C34 0.063(3) 0.107(5) 0.095(4) 0.036(4) 0.020(3) 0.033(3)
C35 0.129(6) 0.091(5) 0.103(5) 0.049(4) 0.055(4) 0.061(5)
C36 0.135(6) 0.048(3) 0.101(4) 0.014(3) 0.060(4) 0.015(3)
C37 0.076(3) 0.045(2) 0.083(3) 0.005(2) 0.031(3) 0.000(2)

loop_
_atom_type_symbol
_atom_type_description
_atom_type_scat_dispersion_real
_atom_type_scat_dispersion_imag
_atom_type_scat_source
C C 0.0033 0.0016 'International Tables Vol C Tables 4.2.6.8 and 6.1.1.4'
H H 0.0000 0.0000 'International Tables Vol C Tables 4.2.6.8 and 6.1.1.4'
Br Br -0.2901 2.4595 'International Tables Vol C Tables 4.2.6.8 and 6.1.1.4'
N N 0.0061 0.0033 'International Tables Vol C Tables 4.2.6.8 and 6.1.1.4'
O O 0.0106 0.0060 'International Tables Vol C Tables 4.2.6.8 and 6.1.1.4'
Pd Pd -0.9988 1.0072 'International Tables Vol C Tables 4.2.6.8 and 6.1.1.4'

loop_
_geom_angle_atom_site_label_1
_geom_angle_atom_site_label_2
_geom_angle_atom_site_label_3
_geom_angle
_geom_angle_site_symmetry_1
_geom_angle_site_symmetry_3
_geom_angle_publ_flag
C1 Pd1 N3 179.17(14) . . ?
C1 Pd1 Br2 88.99(10) . . ?
N3 Pd1 Br2 91.83(9) . . ?
C1 Pd1 Br1 87.27(10) . . ?
N3 Pd1 Br1 91.91(10) . . ?
Br2 Pd1 Br1 176.09(2) . . ?
C13 O1 C14 117.6(4) . . ?
C15 O2 C16 115.1(5) . . ?
C17 O3 C18 118.2(4) . . ?
C1 N1 C2 109.6(3) . . ?
C1 N1 C10 126.1(3) . . ?
C2 N1 C10 124.1(3) . . ?
C1 N2 C9 109.7(3) . . ?
C1 N2 C20 123.1(3) . . ?
C9 N2 C20 127.2(3) . . ?
C37 N3 C33 117.3(4) . . ?
C37 N3 Pd1 121.7(3) . . ?
C33 N3 Pd1 121.0(3) . . ?
N2 C1 N1 107.6(3) . . ?
N2 C1 Pd1 127.6(3) . . ?
N1 C1 Pd1 124.7(3) . . ?
C9 C2 C3 121.8(4) . . ?
C9 C2 N1 107.0(3) . . ?
C3 C2 N1 131.1(4) . . ?
C4 C3 C2 118.2(4) . . ?
C4 C3 H3 120.9 . . ?
C2 C3 H3 120.9 . . ?
C3 C4 C6 120.2(3) . . ?
C3 C4 C5 119.3(4) . . ?
C6 C4 C5 120.5(4) . . ?
C4 C5 H5A 109.5 . . ?
C4 C5 H5B 109.5 . . ?
H5A C5 H5B 109.5 . . ?
C4 C5 H5C 109.5 . . ?
H5A C5 H5C 109.5 . . ?
H5B C5 H5C 109.5 . . ?
C8 C6 C4 120.5(4) . . ?
C8 C6 C7 119.6(4) . . ?
C4 C6 C7 119.9(4) . . ?
C6 C7 H7A 109.5 . . ?
C6 C7 H7B 109.5 . . ?
H7A C7 H7B 109.5 . . ?
C6 C7 H7C 109.5 . . ?
H7A C7 H7C 109.5 . . ?
H7B C7 H7C 109.5 . . ?
C6 C8 C9 118.7(4) . . ?
C6 C8 H8 120.6 . . ?
C9 C8 H8 120.6 . . ?
C2 C9 C8 120.5(3) . . ?
C2 C9 N2 106.0(3) . . ?
C8 C9 N2 133.4(3) . . ?
N1 C10 C11 113.9(3) . . ?
N1 C10 H10A 108.8 . . ?
C11 C10 H10A 108.8 . . ?
N1 C10 H10B 108.8 . . ?
C11 C10 H10B 108.8 . . ?
H10A C10 H10B 107.7 . . ?
C12 C11 C19 120.7(4) . . ?
C12 C11 C10 120.2(3) . . ?
C19 C11 C10 119.0(4) . . ?
C11 C12 C13 119.4(4) . . ?
C11 C12 H12 120.3 . . ?
C13 C12 H12 120.3 . . ?
O1 C13 C15 115.1(4) . . ?
O1 C13 C12 125.0(4) . . ?
C15 C13 C12 119.9(4) . . ?
O1 C14 H14A 109.5 . . ?
O1 C14 H14B 109.5 . . ?
H14A C14 H14B 109.5 . . ?
O1 C14 H14C 109.5 . . ?
H14A C14 H14C 109.5 . . ?
H14B C14 H14C 109.5 . . ?
C17 C15 O2 120.3(4) . . ?
C17 C15 C13 120.3(4) . . ?
O2 C15 C13 119.3(4) . . ?
O2 C16 H16A 109.5 . . ?
O2 C16 H16B 109.5 . . ?
H16A C16 H16B 109.5 . . ?
O2 C16 H16C 109.5 . . ?
H16A C16 H16C 109.5 . . ?
H16B C16 H16C 109.5 . . ?
O3 C17 C19 123.8(4) . . ?
O3 C17 C15 116.5(4) . . ?
C19 C17 C15 119.7(4) . . ?
O3 C18 H18A 109.5 . . ?
O3 C18 H18B 109.5 . . ?
H18A C18 H18B 109.5 . . ?
O3 C18 H18C 109.5 . . ?
H18A C18 H18C 109.5 . . ?
H18B C18 H18C 109.5 . . ?
C17 C19 C11 119.9(4) . . ?
C17 C19 H19 120.0 . . ?
C11 C19 H19 120.0 . . ?
N2 C20 C27 113.3(3) . . ?
N2 C20 C21 111.3(3) . . ?
C27 C20 C21 114.2(3) . . ?
N2 C20 H20 105.7 . . ?
C27 C20 H20 105.7 . . ?
C21 C20 H20 105.7 . . ?
C22 C21 C26 118.4(4) . . ?
C22 C21 C20 118.9(4) . . ?
C26 C21 C20 122.7(4) . . ?
C21 C22 C23 120.3(5) . . ?
C21 C22 H22 119.9 . . ?
C23 C22 H22 119.9 . . ?
C24 C23 C22 120.2(5) . . ?
C24 C23 H23 119.9 . . ?
C22 C23 H23 119.9 . . ?
C25 C24 C23 120.4(5) . . ?
C25 C24 H24 119.8 . . ?
C23 C24 H24 119.8 . . ?
C24 C25 C26 119.8(5) . . ?
C24 C25 H25 120.1 . . ?
C26 C25 H25 120.1 . . ?
C21 C26 C25 120.9(5) . . ?
C21 C26 H26 119.5 . . ?
C25 C26 H26 119.5 . . ?
C32 C27 C28 117.2(4) . . ?
C32 C27 C20 124.6(3) . . ?
C28 C27 C20 118.2(4) . . ?
C29 C28 C27 121.4(5) . . ?
C29 C28 H28 119.3 . . ?
C27 C28 H28 119.3 . . ?
C30 C29 C28 120.7(5) . . ?
C30 C29 H29 119.7 . . ?
C28 C29 H29 119.7 . . ?
C29 C30 C31 119.0(5) . . ?
C29 C30 H30 120.5 . . ?
C31 C30 H30 120.5 . . ?
C30 C31 C32 121.0(5) . . ?
C30 C31 H31 119.5 . . ?
C32 C31 H31 119.5 . . ?
C27 C32 C31 120.7(4) . . ?
C27 C32 H32 119.7 . . ?
C31 C32 H32 119.7 . . ?
N3 C33 C34 122.0(5) . . ?
N3 C33 H33 119.0 . . ?
C34 C33 H33 119.0 . . ?
C35 C34 C33 119.8(6) . . ?
C35 C34 H34 120.1 . . ?
C33 C34 H34 120.1 . . ?
C34 C35 C36 118.7(5) . . ?
C34 C35 H35 120.6 . . ?
C36 C35 H35 120.6 . . ?
C35 C36 C37 119.7(6) . . ?
C35 C36 H36 120.1 . . ?
C37 C36 H36 120.1 . . ?
N3 C37 C36 122.4(5) . . ?
N3 C37 H37 118.8 . . ?
C36 C37 H37 118.8 . . ?

loop_
_geom_bond_atom_site_label_1
_geom_bond_atom_site_label_2
_geom_bond_distance
_geom_bond_site_symmetry_2
_geom_bond_publ_flag
Pd1 C1 1.964(3) . ?
Pd1 N3 2.111(3) . ?
Pd1 Br2 2.4052(5) . ?
Pd1 Br1 2.4339(5) . ?
O1 C13 1.365(5) . ?
O1 C14 1.409(6) . ?
O2 C15 1.388(5) . ?
O2 C16 1.400(8) . ?
O3 C17 1.366(5) . ?
O3 C18 1.397(6) . ?
N1 C1 1.349(4) . ?
N1 C2 1.395(5) . ?
N1 C10 1.458(5) . ?
N2 C1 1.346(5) . ?
N2 C9 1.407(4) . ?
N2 C20 1.477(4) . ?
N3 C37 1.330(6) . ?
N3 C33 1.344(5) . ?
C2 C9 1.378(5) . ?
C2 C3 1.388(5) . ?
C3 C4 1.383(6) . ?
C3 H3 0.9300 . ?
C4 C6 1.414(6) . ?
C4 C5 1.512(5) . ?
C5 H5A 0.9600 . ?
C5 H5B 0.9600 . ?
C5 H5C 0.9600 . ?
C6 C8 1.385(5) . ?
C6 C7 1.494(6) . ?
C7 H7A 0.9600 . ?
C7 H7B 0.9600 . ?
C7 H7C 0.9600 . ?
C8 C9 1.387(5) . ?
C8 H8 0.9300 . ?
C10 C11 1.513(6) . ?
C10 H10A 0.9700 . ?
C10 H10B 0.9700 . ?
C11 C12 1.379(6) . ?
C11 C19 1.386(5) . ?
C12 C13 1.392(6) . ?
C12 H12 0.9300 . ?
C13 C15 1.389(6) . ?
C14 H14A 0.9600 . ?
C14 H14B 0.9600 . ?
C14 H14C 0.9600 . ?
C15 C17 1.384(6) . ?
C16 H16A 0.9600 . ?
C16 H16B 0.9600 . ?
C16 H16C 0.9600 . ?
C17 C19 1.383(6) . ?
C18 H18A 0.9600 . ?
C18 H18B 0.9600 . ?
C18 H18C 0.9600 . ?
C19 H19 0.9300 . ?
C20 C27 1.522(5) . ?
C20 C21 1.524(5) . ?
C20 H20 0.9800 . ?
C21 C22 1.378(6) . ?
C21 C26 1.380(6) . ?
C22 C23 1.388(7) . ?
C22 H22 0.9300 . ?
C23 C24 1.360(8) . ?
C23 H23 0.9300 . ?
C24 C25 1.360(8) . ?
C24 H24 0.9300 . ?
C25 C26 1.383(7) . ?
C25 H25 0.9300 . ?
C26 H26 0.9300 . ?
C27 C32 1.365(6) . ?
C27 C28 1.383(6) . ?
C28 C29 1.381(7) . ?
C28 H28 0.9300 . ?
C29 C30 1.341(8) . ?
C29 H29 0.9300 . ?
C30 C31 1.361(7) . ?
C30 H30 0.9300 . ?
C31 C32 1.389(6) . ?
C31 H31 0.9300 . ?
C32 H32 0.9300 . ?
C33 C34 1.380(7) . ?
C33 H33 0.9300 . ?
C34 C35 1.346(10) . ?
C34 H34 0.9300 . ?
C35 C36 1.356(9) . ?
C35 H35 0.9300 . ?
C36 C37 1.377(7) . ?
C36 H36 0.9300 . ?
C37 H37 0.9300 . ?

loop_
_geom_torsion_atom_site_label_1
_geom_torsion_atom_site_label_2
_geom_torsion_atom_site_label_3
_geom_torsion_atom_site_label_4
_geom_torsion
_geom_torsion_site_symmetry_1
_geom_torsion_site_symmetry_2
_geom_torsion_site_symmetry_3
_geom_torsion_site_symmetry_4
_geom_torsion_publ_flag
C9 N2 C1 N1 -2.3(4) . . . . ?
C20 N2 C1 N1 179.9(3) . . . . ?
C9 N2 C1 Pd1 173.6(2) . . . . ?
C20 N2 C1 Pd1 -4.1(5) . . . . ?
C2 N1 C1 N2 2.7(4) . . . . ?
C10 N1 C1 N2 177.6(3) . . . . ?
C2 N1 C1 Pd1 -173.4(2) . . . . ?
C10 N1 C1 Pd1 1.5(5) . . . . ?
C1 N1 C2 C9 -2.0(4) . . . . ?
C10 N1 C2 C9 -177.1(3) . . . . ?
C1 N1 C2 C3 176.2(4) . . . . ?
C10 N1 C2 C3 1.1(6) . . . . ?
C9 C2 C3 C4 0.7(6) . . . . ?
N1 C2 C3 C4 -177.2(4) . . . . ?
C2 C3 C4 C6 -1.3(6) . . . . ?
C2 C3 C4 C5 179.7(4) . . . . ?
C3 C4 C6 C8 0.7(6) . . . . ?
C5 C4 C6 C8 179.7(4) . . . . ?
C3 C4 C6 C7 177.8(4) . . . . ?
C5 C4 C6 C7 -3.2(6) . . . . ?
C4 C6 C8 C9 0.4(6) . . . . ?
C7 C6 C8 C9 -176.7(4) . . . . ?
C3 C2 C9 C8 0.4(6) . . . . ?
N1 C2 C9 C8 178.8(3) . . . . ?
C3 C2 C9 N2 -177.8(3) . . . . ?
N1 C2 C9 N2 0.6(4) . . . . ?
C6 C8 C9 C2 -1.0(6) . . . . ?
C6 C8 C9 N2 176.7(4) . . . . ?
C1 N2 C9 C2 1.1(4) . . . . ?
C20 N2 C9 C2 178.7(3) . . . . ?
C1 N2 C9 C8 -176.8(4) . . . . ?
C20 N2 C9 C8 0.8(7) . . . . ?
C1 N1 C10 C11 111.0(4) . . . . ?
C2 N1 C10 C11 -74.7(5) . . . . ?
N1 C10 C11 C12 -64.3(5) . . . . ?
N1 C10 C11 C19 119.2(4) . . . . ?
C19 C11 C12 C13 0.6(6) . . . . ?
C10 C11 C12 C13 -175.8(4) . . . . ?
C14 O1 C13 C15 178.5(5) . . . . ?
C14 O1 C13 C12 -0.2(7) . . . . ?
C11 C12 C13 O1 -180.0(4) . . . . ?
C11 C12 C13 C15 1.3(7) . . . . ?
C16 O2 C15 C17 -86.5(6) . . . . ?
C16 O2 C15 C13 98.0(6) . . . . ?
O1 C13 C15 C17 178.6(4) . . . . ?
C12 C13 C15 C17 -2.5(7) . . . . ?
O1 C13 C15 O2 -5.9(7) . . . . ?
C12 C13 C15 O2 172.9(4) . . . . ?
C18 O3 C17 C19 3.0(8) . . . . ?
C18 O3 C17 C15 -177.5(5) . . . . ?
O2 C15 C17 O3 6.9(7) . . . . ?
C13 C15 C17 O3 -177.7(4) . . . . ?
O2 C15 C17 C19 -173.6(4) . . . . ?
C13 C15 C17 C19 1.8(7) . . . . ?
O3 C17 C19 C11 179.6(4) . . . . ?
C15 C17 C19 C11 0.1(7) . . . . ?
C12 C11 C19 C17 -1.3(7) . . . . ?
C10 C11 C19 C17 175.1(4) . . . . ?
C1 N2 C20 C27 -101.9(4) . . . . ?
C9 N2 C20 C27 80.8(4) . . . . ?
C1 N2 C20 C21 127.8(4) . . . . ?
C9 N2 C20 C21 -49.5(5) . . . . ?
N2 C20 C21 C22 -61.8(5) . . . . ?
C27 C20 C21 C22 168.4(4) . . . . ?
N2 C20 C21 C26 120.2(4) . . . . ?
C27 C20 C21 C26 -9.7(5) . . . . ?
C26 C21 C22 C23 1.8(7) . . . . ?
C20 C21 C22 C23 -176.3(4) . . . . ?
C21 C22 C23 C24 -0.6(8) . . . . ?
C22 C23 C24 C25 -1.1(9) . . . . ?
C23 C24 C25 C26 1.5(9) . . . . ?
C22 C21 C26 C25 -1.4(7) . . . . ?
C20 C21 C26 C25 176.7(4) . . . . ?
C24 C25 C26 C21 -0.3(9) . . . . ?
N2 C20 C27 C32 -13.8(6) . . . . ?
C21 C20 C27 C32 115.0(4) . . . . ?
N2 C20 C27 C28 164.7(4) . . . . ?
C21 C20 C27 C28 -66.5(5) . . . . ?
C32 C27 C28 C29 0.8(8) . . . . ?
C20 C27 C28 C29 -177.8(5) . . . . ?
C27 C28 C29 C30 0.0(10) . . . . ?
C28 C29 C30 C31 -0.5(10) . . . . ?
C29 C30 C31 C32 0.0(9) . . . . ?
C28 C27 C32 C31 -1.3(7) . . . . ?
C20 C27 C32 C31 177.3(4) . . . . ?
C30 C31 C32 C27 0.9(8) . . . . ?
C37 N3 C33 C34 1.9(7) . . . . ?
Pd1 N3 C33 C34 -177.5(4) . . . . ?
N3 C33 C34 C35 -3.5(9) . . . . ?
C33 C34 C35 C36 2.4(10) . . . . ?
C34 C35 C36 C37 0.0(10) . . . . ?
C33 N3 C37 C36 0.6(7) . . . . ?
Pd1 N3 C37 C36 -180.0(4) . . . . ?
C35 C36 C37 N3 -1.6(9) . . . . ?
